data_4035551
loop_
_publ_author_name
'Sattar, Moh'
'Shareef, Muhammed'
'Patidar, Krishna'
'Kumar, Sangit'

_publ_section_title
;
 Copper-Catalyzed 8-Aminoquinoline Assisted Aryl Chalcogenation of
 Ferroceneamide with Aryl Disulfides, Diselenides, and Ditellurides.
;
_journal_issue 15
_journal_name_full 'The Journal of organic chemistry'
_journal_page_first 8241
_journal_page_last 8249
_journal_paper_doi 10.1021/acs.joc.8b00974
_journal_volume 83
_journal_year 2018
_chemical_formula_sum 'C34 H27 Fe N2 O S2'
_chemical_formula_weight 599.54
_space_group_crystal_system triclinic
_space_group_IT_number 2
_space_group_name_Hall '-P 1'
_space_group_name_H-M_alt 'P -1'
_atom_sites_solution_hydrogens geom
_audit_creation_method SHELXL-2017/1
_cell_angle_alpha 98.177(3)
_cell_angle_beta 105.196(3)
_cell_angle_gamma 102.110(3)
_cell_formula_units_Z 2
_cell_length_a 10.2491(6)
_cell_length_b 10.4201(6)
_cell_length_c 14.1625(8)
_cell_measurement_reflns_used 9851
_cell_measurement_temperature 140(2)
_cell_measurement_theta_max 30.93
_cell_measurement_theta_min 2.54
_cell_volume 1395.62(14)
_computing_cell_refinement 'Bruker SAINT'
_computing_data_collection 'Bruker APEX2'
_computing_data_reduction 'Bruker SAINT'
_computing_molecular_graphics 'Bruker SHELXTL'
_computing_publication_material 'Bruker SHELXTL'
_computing_structure_refinement 'SHELXL-2017/1 (Sheldrick, 2017)'
_computing_structure_solution 'SHELXS-97 (Sheldrick 2008)'
_diffrn_ambient_temperature 140(2)
_diffrn_measured_fraction_theta_full 0.999
_diffrn_measured_fraction_theta_max 0.999
_diffrn_measurement_device_type 'Bruker APEX-II CCD'
_diffrn_measurement_method '\f and \w scans'
_diffrn_radiation_type MoK\a
_diffrn_radiation_wavelength 0.71073
_diffrn_reflns_av_R_equivalents 0.0701
_diffrn_reflns_av_unetI/netI 0.0518
_diffrn_reflns_Laue_measured_fraction_full 0.999
_diffrn_reflns_Laue_measured_fraction_max 0.999
_diffrn_reflns_limit_h_max 14
_diffrn_reflns_limit_h_min -14
_diffrn_reflns_limit_k_max 14
_diffrn_reflns_limit_k_min -14
_diffrn_reflns_limit_l_max 20
_diffrn_reflns_limit_l_min -20
_diffrn_reflns_number 47899
_diffrn_reflns_point_group_measured_fraction_full 0.999
_diffrn_reflns_point_group_measured_fraction_max 0.999
_diffrn_reflns_theta_full 25.242
_diffrn_reflns_theta_max 30.508
_diffrn_reflns_theta_min 2.543
_exptl_absorpt_coefficient_mu 0.721
_exptl_absorpt_correction_T_max 0.7462
_exptl_absorpt_correction_T_min 0.6612
_exptl_absorpt_correction_type multi-scan
_exptl_absorpt_process_details SADABS
_exptl_crystal_colour red
_exptl_crystal_density_diffrn 1.427
_exptl_crystal_description rod
_exptl_crystal_F_000 622
_exptl_crystal_size_max 0.5
_exptl_crystal_size_mid 0.2
_exptl_crystal_size_min 0.02
_refine_diff_density_max 0.815
_refine_diff_density_min -0.425
_refine_diff_density_rms 0.076
_refine_ls_extinction_method none
_refine_ls_goodness_of_fit_ref 1.034
_refine_ls_hydrogen_treatment constr
_refine_ls_matrix_type full
_refine_ls_number_parameters 363
_refine_ls_number_reflns 8527
_refine_ls_number_restraints 0
_refine_ls_restrained_S_all 1.034
_refine_ls_R_factor_all 0.0692
_refine_ls_R_factor_gt 0.0430
_refine_ls_shift/su_max 0.000
_refine_ls_shift/su_mean 0.000
_refine_ls_structure_factor_coef Fsqd
_refine_ls_weighting_details 'w=1/[\s^2^(Fo^2^)+(0.0331P)^2^+1.1002P] where P=(Fo^2^+2Fc^2^)/3'
_refine_ls_weighting_scheme calc
_refine_ls_wR_factor_gt 0.0878
_refine_ls_wR_factor_ref 0.0970
_reflns_Friedel_coverage 0.000
_reflns_number_gt 6513
_reflns_number_total 8527
_reflns_threshold_expression 'I > 2\s(I)'
_cod_data_source_file jo8b00974_si_004.cif
_cod_data_source_block shelx
_cod_database_code 4035551
_shelx_shelxl_version_number 2017/1
_shelx_space_group_comment
;
The symmetry employed for this shelxl refinement is uniquely defined
by the following loop, which should always be used as a source of
symmetry information in preference to the above space-group names.
They are only intended as comments.
;

loop_
_space_group_symop_operation_xyz
'x, y, z'
'-x, -y, -z'

loop_
_atom_site_label
_atom_site_type_symbol
_atom_site_fract_x
_atom_site_fract_y
_atom_site_fract_z
_atom_site_U_iso_or_equiv
_atom_site_adp_type
_atom_site_occupancy
_atom_site_site_symmetry_order
_atom_site_calc_flag
_atom_site_refinement_flags_posn
_atom_site_refinement_flags_adp
Fe1 Fe 0.33939(3) 0.13336(3) 0.21638(2) 0.01623(7) Uani 1 1 d . .
S1 S 0.03533(5) -0.12416(5) 0.14774(4) 0.02267(10) Uani 1 1 d . .
S2 S 0.42769(4) 0.30311(4) 0.44930(3) 0.01772(9) Uani 1 1 d . .
N2 N 0.10235(15) 0.28659(15) 0.33573(12) 0.0193(3) Uani 1 1 d . .
N1 N 0.16978(16) 0.55456(16) 0.36039(12) 0.0219(3) Uani 1 1 d . .
O1 O -0.03679(14) 0.07487(15) 0.26934(13) 0.0348(4) Uani 1 1 d . .
C1 C 0.19303(18) -0.02253(17) 0.23458(13) 0.0169(3) Uani 1 1 d . .
C2 C 0.10093(19) -0.22988(19) 0.07191(14) 0.0222(4) Uani 1 1 d . .
C3 C 0.1361(2) -0.3438(2) 0.10140(15) 0.0296(4) Uani 1 1 d . .
H1 H 0.127787 -0.363677 0.163319 0.036 Uiso 1 1 calc R U
C4 C 0.1825(2) -0.4270(2) 0.04094(17) 0.0337(5) Uani 1 1 d . .
H2 H 0.207280 -0.503463 0.062213 0.040 Uiso 1 1 calc R U
C5 C 0.1942(2) -0.4016(2) -0.05108(16) 0.0301(4) Uani 1 1 d . .
C6 C 0.2433(3) -0.4954(3) -0.1166(2) 0.0457(6) Uani 1 1 d . .
H3 H 0.251921 -0.459097 -0.175488 0.069 Uiso 1 1 calc R U
H4 H 0.175459 -0.583521 -0.138135 0.069 Uiso 1 1 calc R U
H5 H 0.334566 -0.504818 -0.078955 0.069 Uiso 1 1 calc R U
C7 C 0.1562(2) -0.2895(2) -0.08062(15) 0.0289(4) Uani 1 1 d . .
H7 H 0.161536 -0.271212 -0.143528 0.035 Uiso 1 1 calc R U
C8 C 0.1108(2) -0.2041(2) -0.01965(15) 0.0257(4) Uani 1 1 d . .
H6 H 0.086284 -0.127507 -0.040742 0.031 Uiso 1 1 calc R U
C9 C 0.20383(17) 0.10227(17) 0.29766(13) 0.0156(3) Uani 1 1 d . .
C10 C 0.07929(18) 0.15290(18) 0.29936(14) 0.0184(3) Uani 1 1 d . .
C11 C 0.00082(18) 0.35237(18) 0.35153(13) 0.0178(3) Uani 1 1 d . .
C12 C -0.12830(19) 0.2890(2) 0.35739(15) 0.0221(4) Uani 1 1 d . .
H8 H -0.155916 0.193830 0.346398 0.027 Uiso 1 1 calc R U
C13 C -0.2193(2) 0.3643(2) 0.37954(15) 0.0268(4) Uani 1 1 d . .
H13 H -0.307075 0.319271 0.384694 0.032 Uiso 1 1 calc R U
C14 C -0.1840(2) 0.5009(2) 0.39380(16) 0.0282(4) Uani 1 1 d . .
H12 H -0.247081 0.550000 0.408480 0.034 Uiso 1 1 calc R U
C15 C -0.0535(2) 0.5694(2) 0.38673(14) 0.0227(4) Uani 1 1 d . .
C16 C 0.04096(18) 0.49516(18) 0.36631(13) 0.0181(3) Uani 1 1 d . .
C17 C 0.2048(2) 0.6868(2) 0.37462(16) 0.0266(4) Uani 1 1 d . .
H9 H 0.294863 0.729598 0.372048 0.032 Uiso 1 1 calc R U
C18 C 0.1175(3) 0.7678(2) 0.39327(16) 0.0319(5) Uani 1 1 d . .
H10 H 0.147839 0.862495 0.401621 0.038 Uiso 1 1 calc R U
C19 C -0.0111(2) 0.7097(2) 0.39932(16) 0.0301(5) Uani 1 1 d . .
H11 H -0.071614 0.763253 0.411896 0.036 Uiso 1 1 calc R U
C20 C 0.34847(18) 0.15150(18) 0.36131(13) 0.0167(3) Uani 1 1 d . .
C21 C 0.42161(19) 0.05572(18) 0.33609(14) 0.0191(4) Uani 1 1 d . .
H14 H 0.517526 0.061488 0.366718 0.023 Uiso 1 1 calc R U
C22 C 0.32766(19) -0.04924(18) 0.25794(14) 0.0198(4) Uani 1 1 d . .
H15 H 0.350326 -0.124658 0.226382 0.024 Uiso 1 1 calc R U
C23 C 0.40443(17) 0.25969(17) 0.56210(13) 0.0165(3) Uani 1 1 d . .
C24 C 0.48641(19) 0.34777(19) 0.65121(14) 0.0213(4) Uani 1 1 d . .
H22 H 0.551831 0.426686 0.650253 0.026 Uiso 1 1 calc R U
C25 C 0.4724(2) 0.3200(2) 0.74180(15) 0.0252(4) Uani 1 1 d . .
H21 H 0.528204 0.381197 0.802286 0.030 Uiso 1 1 calc R U
C26 C 0.3787(2) 0.2049(2) 0.74598(15) 0.0243(4) Uani 1 1 d . .
C27 C 0.2970(2) 0.11896(19) 0.65609(16) 0.0246(4) Uani 1 1 d . .
H16 H 0.231283 0.040224 0.656949 0.029 Uiso 1 1 calc R U
C28 C 0.3091(2) 0.14525(19) 0.56500(15) 0.0225(4) Uani 1 1 d . .
H17 H 0.252009 0.084766 0.504504 0.027 Uiso 1 1 calc R U
C29 C 0.3672(3) 0.1725(3) 0.84438(18) 0.0382(5) Uani 1 1 d . .
H19 H 0.270318 0.161266 0.845500 0.057 Uiso 1 1 calc R U
H18 H 0.428984 0.246007 0.899262 0.057 Uiso 1 1 calc R U
H20 H 0.394934 0.089280 0.852334 0.057 Uiso 1 1 calc R U
C30 C 0.4509(2) 0.3099(2) 0.19667(17) 0.0301(5) Uani 1 1 d . .
H27 H 0.507070 0.385085 0.248018 0.036 Uiso 1 1 calc R U
C31 C 0.3061(2) 0.2866(2) 0.14639(18) 0.0353(5) Uani 1 1 d . .
H23 H 0.248077 0.343225 0.158276 0.042 Uiso 1 1 calc R U
C32 C 0.2637(2) 0.1647(2) 0.07587(16) 0.0357(5) Uani 1 1 d . .
H26 H 0.171917 0.125218 0.031548 0.043 Uiso 1 1 calc R U
C33 C 0.3807(2) 0.1108(2) 0.08210(15) 0.0312(5) Uani 1 1 d . .
H25 H 0.381383 0.028838 0.043313 0.037 Uiso 1 1 calc R U
C34 C 0.4968(2) 0.2014(2) 0.15666(16) 0.0280(4) Uani 1 1 d . .
H24 H 0.589368 0.190999 0.176376 0.034 Uiso 1 1 calc R U

loop_
_atom_site_aniso_label
_atom_site_aniso_U_11
_atom_site_aniso_U_22
_atom_site_aniso_U_33
_atom_site_aniso_U_23
_atom_site_aniso_U_13
_atom_site_aniso_U_12
Fe1 0.01477(12) 0.01787(13) 0.01688(13) 0.00466(10) 0.00564(9) 0.00419(9)
S1 0.0193(2) 0.0212(2) 0.0228(2) -0.00165(19) 0.00492(18) 0.00124(17)
S2 0.0165(2) 0.0163(2) 0.0186(2) 0.00200(17) 0.00528(16) 0.00150(16)
N2 0.0154(7) 0.0166(7) 0.0274(8) 0.0026(6) 0.0089(6) 0.0058(6)
N1 0.0232(8) 0.0199(8) 0.0245(8) 0.0059(7) 0.0093(6) 0.0062(6)
O1 0.0178(7) 0.0249(7) 0.0561(11) -0.0082(7) 0.0145(7) 0.0001(6)
C1 0.0180(8) 0.0162(8) 0.0168(8) 0.0032(7) 0.0061(7) 0.0046(7)
C2 0.0223(9) 0.0200(9) 0.0186(9) -0.0023(7) 0.0031(7) 0.0015(7)
C3 0.0434(12) 0.0232(10) 0.0180(9) 0.0028(8) 0.0057(9) 0.0052(9)
C4 0.0464(13) 0.0199(10) 0.0309(11) 0.0019(9) 0.0042(10) 0.0120(9)
C5 0.0304(11) 0.0275(11) 0.0260(11) -0.0047(9) 0.0060(9) 0.0040(9)
C6 0.0548(16) 0.0404(14) 0.0435(15) -0.0050(12) 0.0219(12) 0.0159(12)
C7 0.0329(11) 0.0319(11) 0.0200(10) 0.0037(8) 0.0092(8) 0.0041(9)
C8 0.0278(10) 0.0244(10) 0.0226(10) 0.0051(8) 0.0052(8) 0.0047(8)
C9 0.0160(8) 0.0142(8) 0.0172(8) 0.0031(7) 0.0062(6) 0.0036(6)
C10 0.0169(8) 0.0183(8) 0.0207(9) 0.0019(7) 0.0080(7) 0.0043(7)
C11 0.0154(8) 0.0209(9) 0.0177(8) 0.0021(7) 0.0053(7) 0.0073(7)
C12 0.0171(8) 0.0250(9) 0.0237(9) 0.0025(8) 0.0073(7) 0.0045(7)
C13 0.0162(8) 0.0377(12) 0.0260(10) 0.0007(9) 0.0079(7) 0.0077(8)
C14 0.0204(9) 0.0380(12) 0.0286(11) 0.0015(9) 0.0072(8) 0.0165(9)
C15 0.0235(9) 0.0270(10) 0.0190(9) 0.0031(8) 0.0049(7) 0.0126(8)
C16 0.0186(8) 0.0216(9) 0.0151(8) 0.0036(7) 0.0046(7) 0.0078(7)
C17 0.0302(10) 0.0226(10) 0.0289(11) 0.0079(8) 0.0121(8) 0.0049(8)
C18 0.0513(13) 0.0190(10) 0.0296(11) 0.0065(9) 0.0151(10) 0.0133(9)
C19 0.0393(12) 0.0283(11) 0.0293(11) 0.0056(9) 0.0115(9) 0.0214(9)
C20 0.0156(8) 0.0174(8) 0.0164(8) 0.0025(7) 0.0044(6) 0.0040(6)
C21 0.0188(8) 0.0208(9) 0.0194(9) 0.0052(7) 0.0048(7) 0.0092(7)
C22 0.0232(9) 0.0178(8) 0.0218(9) 0.0050(7) 0.0090(7) 0.0093(7)
C23 0.0156(8) 0.0163(8) 0.0195(9) 0.0031(7) 0.0066(7) 0.0068(6)
C24 0.0192(8) 0.0195(9) 0.0224(9) 0.0008(7) 0.0051(7) 0.0030(7)
C25 0.0280(10) 0.0259(10) 0.0194(9) 0.0003(8) 0.0048(8) 0.0080(8)
C26 0.0280(10) 0.0287(10) 0.0250(10) 0.0103(8) 0.0138(8) 0.0154(8)
C27 0.0244(9) 0.0198(9) 0.0334(11) 0.0086(8) 0.0138(8) 0.0054(7)
C28 0.0220(9) 0.0190(9) 0.0247(10) 0.0013(8) 0.0079(7) 0.0024(7)
C29 0.0500(14) 0.0447(14) 0.0305(12) 0.0158(11) 0.0214(11) 0.0178(11)
C30 0.0347(11) 0.0235(10) 0.0309(11) 0.0101(9) 0.0123(9) -0.0008(8)
C31 0.0369(12) 0.0375(12) 0.0455(14) 0.0299(11) 0.0193(10) 0.0167(10)
C32 0.0269(10) 0.0502(14) 0.0250(11) 0.0215(10) 0.0014(8) -0.0017(10)
C33 0.0367(11) 0.0363(12) 0.0192(10) 0.0042(9) 0.0148(9) 0.0000(9)
C34 0.0211(9) 0.0359(11) 0.0286(11) 0.0097(9) 0.0130(8) 0.0020(8)

loop_
_atom_type_symbol
_atom_type_description
_atom_type_scat_dispersion_real
_atom_type_scat_dispersion_imag
_atom_type_scat_source
C C 0.0033 0.0016 'International Tables Vol C Tables 4.2.6.8 and 6.1.1.4'
H H 0.0000 0.0000 'International Tables Vol C Tables 4.2.6.8 and 6.1.1.4'
N N 0.0061 0.0033 'International Tables Vol C Tables 4.2.6.8 and 6.1.1.4'
O O 0.0106 0.0060 'International Tables Vol C Tables 4.2.6.8 and 6.1.1.4'
S S 0.1246 0.1234 'International Tables Vol C Tables 4.2.6.8 and 6.1.1.4'
Fe Fe 0.3463 0.8444 'International Tables Vol C Tables 4.2.6.8 and 6.1.1.4'

loop_
_geom_angle_atom_site_label_1
_geom_angle_atom_site_label_2
_geom_angle_atom_site_label_3
_geom_angle
C20 Fe1 C9 42.28(7)
C20 Fe1 C31 119.47(9)
C9 Fe1 C31 108.45(8)
C20 Fe1 C32 152.94(9)
C9 Fe1 C32 117.55(8)
C31 Fe1 C32 40.40(10)
C20 Fe1 C21 41.26(7)
C9 Fe1 C21 69.68(7)
C31 Fe1 C21 153.73(9)
C32 Fe1 C21 164.38(9)
C20 Fe1 C33 165.51(8)
C9 Fe1 C33 150.43(8)
C31 Fe1 C33 68.23(10)
C32 Fe1 C33 40.56(10)
C21 Fe1 C33 126.66(9)
C20 Fe1 C30 108.95(8)
C9 Fe1 C30 129.63(8)
C31 Fe1 C30 40.64(9)
C32 Fe1 C30 68.01(9)
C21 Fe1 C30 119.37(8)
C33 Fe1 C30 68.09(9)
C20 Fe1 C34 128.30(8)
C9 Fe1 C34 167.90(8)
C31 Fe1 C34 68.04(9)
C32 Fe1 C34 67.88(9)
C21 Fe1 C34 108.01(8)
C33 Fe1 C34 40.40(8)
C30 Fe1 C34 40.32(9)
C20 Fe1 C22 69.21(7)
C9 Fe1 C22 69.14(7)
C31 Fe1 C22 165.25(9)
C32 Fe1 C22 126.74(9)
C21 Fe1 C22 40.38(7)
C33 Fe1 C22 106.27(9)
C30 Fe1 C22 151.65(8)
C34 Fe1 C22 117.31(8)
C20 Fe1 C1 69.65(7)
C9 Fe1 C1 41.05(7)
C31 Fe1 C1 128.33(8)
C32 Fe1 C1 107.21(8)
C21 Fe1 C1 68.39(7)
C33 Fe1 C1 116.47(8)
C30 Fe1 C1 167.40(8)
C34 Fe1 C1 150.19(8)
C22 Fe1 C1 40.53(7)
C1 S1 C2 100.70(9)
C20 S2 C23 102.90(8)
C10 N2 C11 125.99(15)
C17 N1 C16 117.00(17)
C22 C1 C9 108.26(15)
C22 C1 S1 127.78(14)
C9 C1 S1 123.92(13)
C22 C1 Fe1 69.61(10)
C9 C1 Fe1 68.21(10)
S1 C1 Fe1 129.66(10)
C8 C2 C3 119.11(19)
C8 C2 S1 120.31(15)
C3 C2 S1 120.50(16)
C4 C3 C2 120.09(19)
C4 C3 H1 120.0
C2 C3 H1 120.0
C3 C4 C5 121.40(19)
C3 C4 H2 119.3
C5 C4 H2 119.3
C7 C5 C4 118.0(2)
C7 C5 C6 121.6(2)
C4 C5 C6 120.4(2)
C5 C6 H3 109.5
C5 C6 H4 109.5
H3 C6 H4 109.5
C5 C6 H5 109.5
H3 C6 H5 109.5
H4 C6 H5 109.5
C8 C7 C5 120.99(19)
C8 C7 H7 119.5
C5 C7 H7 119.5
C7 C8 C2 120.37(19)
C7 C8 H6 119.8
C2 C8 H6 119.8
C1 C9 C20 107.11(15)
C1 C9 C10 122.01(15)
C20 C9 C10 130.48(16)
C1 C9 Fe1 70.75(10)
C20 C9 Fe1 68.17(10)
C10 C9 Fe1 131.77(12)
O1 C10 N2 123.37(16)
O1 C10 C9 119.56(16)
N2 C10 C9 117.06(15)
C12 C11 N2 124.61(17)
C12 C11 C16 119.67(16)
N2 C11 C16 115.66(15)
C11 C12 C13 120.36(18)
C11 C12 H8 119.8
C13 C12 H8 119.8
C14 C13 C12 121.29(18)
C14 C13 H13 119.4
C12 C13 H13 119.4
C13 C14 C15 120.00(18)
C13 C14 H12 120.0
C15 C14 H12 120.0
C19 C15 C14 122.99(18)
C19 C15 C16 117.47(18)
C14 C15 C16 119.54(18)
N1 C16 C15 122.80(17)
N1 C16 C11 118.08(16)
C15 C16 C11 119.12(16)
N1 C17 C18 124.15(19)
N1 C17 H9 117.9
C18 C17 H9 117.9
C19 C18 C17 119.34(19)
C19 C18 H10 120.3
C17 C18 H10 120.3
C18 C19 C15 119.22(19)
C18 C19 H11 120.4
C15 C19 H11 120.4
C21 C20 C9 107.42(15)
C21 C20 S2 124.06(13)
C9 C20 S2 128.44(13)
C21 C20 Fe1 70.54(10)
C9 C20 Fe1 69.55(10)
S2 C20 Fe1 122.74(9)
C22 C21 C20 108.77(15)
C22 C21 Fe1 70.50(10)
C20 C21 Fe1 68.19(10)
C22 C21 H14 125.6
C20 C21 H14 125.6
Fe1 C21 H14 127.3
C21 C22 C1 108.42(16)
C21 C22 Fe1 69.12(10)
C1 C22 Fe1 69.86(10)
C21 C22 H15 125.8
C1 C22 H15 125.8
Fe1 C22 H15 126.8
C28 C23 C24 119.26(17)
C28 C23 S2 123.69(14)
C24 C23 S2 117.04(14)
C23 C24 C25 119.79(17)
C23 C24 H22 120.1
C25 C24 H22 120.1
C26 C25 C24 121.61(19)
C26 C25 H21 119.2
C24 C25 H21 119.2
C27 C26 C25 117.64(18)
C27 C26 C29 120.82(19)
C25 C26 C29 121.5(2)
C28 C27 C26 121.58(18)
C28 C27 H16 119.2
C26 C27 H16 119.2
C23 C28 C27 120.11(18)
C23 C28 H17 119.9
C27 C28 H17 119.9
C26 C29 H19 109.5
C26 C29 H18 109.5
H19 C29 H18 109.5
C26 C29 H20 109.5
H19 C29 H20 109.5
H18 C29 H20 109.5
C34 C30 C31 107.8(2)
C34 C30 Fe1 70.07(11)
C31 C30 Fe1 69.18(11)
C34 C30 H27 126.1
C31 C30 H27 126.1
Fe1 C30 H27 126.2
C32 C31 C30 108.0(2)
C32 C31 Fe1 69.82(12)
C30 C31 Fe1 70.17(11)
C32 C31 H23 126.0
C30 C31 H23 126.0
Fe1 C31 H23 125.6
C31 C32 C33 108.49(19)
C31 C32 Fe1 69.78(12)
C33 C32 Fe1 70.08(12)
C31 C32 H26 125.8
C33 C32 H26 125.8
Fe1 C32 H26 126.0
C32 C33 C34 107.6(2)
C32 C33 Fe1 69.36(12)
C34 C33 Fe1 70.15(12)
C32 C33 H25 126.2
C34 C33 H25 126.2
Fe1 C33 H25 125.9
C30 C34 C33 108.16(19)
C30 C34 Fe1 69.61(11)
C33 C34 Fe1 69.45(11)
C30 C34 H24 125.9
C33 C34 H24 125.9
Fe1 C34 H24 126.6

loop_
_geom_bond_atom_site_label_1
_geom_bond_atom_site_label_2
_geom_bond_distance
Fe1 C20 2.0098(18)
Fe1 C9 2.0287(17)
Fe1 C31 2.037(2)
Fe1 C32 2.037(2)
Fe1 C21 2.0411(17)
Fe1 C33 2.047(2)
Fe1 C30 2.050(2)
Fe1 C34 2.0559(19)
Fe1 C22 2.0593(18)
Fe1 C1 2.0627(17)
S1 C1 1.7651(18)
S1 C2 1.781(2)
S2 C20 1.7548(19)
S2 C23 1.7814(18)
N2 C10 1.362(2)
N2 C11 1.407(2)
N1 C17 1.320(2)
N1 C16 1.365(2)
O1 C10 1.220(2)
C1 C22 1.428(2)
C1 C9 1.435(2)
C2 C8 1.386(3)
C2 C3 1.398(3)
C3 C4 1.374(3)
C3 H1 0.9500
C4 C5 1.396(3)
C4 H2 0.9500
C5 C7 1.391(3)
C5 C6 1.505(3)
C6 H3 0.9800
C6 H4 0.9800
C6 H5 0.9800
C7 C8 1.386(3)
C7 H7 0.9500
C8 H6 0.9500
C9 C20 1.457(2)
C9 C10 1.484(2)
C11 C12 1.379(2)
C11 C16 1.427(3)
C12 C13 1.405(3)
C12 H8 0.9500
C13 C14 1.364(3)
C13 H13 0.9500
C14 C15 1.413(3)
C14 H12 0.9500
C15 C19 1.406(3)
C15 C16 1.420(3)
C17 C18 1.400(3)
C17 H9 0.9500
C18 C19 1.361(3)
C18 H10 0.9500
C19 H11 0.9500
C20 C21 1.428(2)
C21 C22 1.415(3)
C21 H14 0.9500
C22 H15 0.9500
C23 C28 1.387(3)
C23 C24 1.390(3)
C24 C25 1.391(3)
C24 H22 0.9500
C25 C26 1.389(3)
C25 H21 0.9500
C26 C27 1.388(3)
C26 C29 1.508(3)
C27 C28 1.387(3)
C27 H16 0.9500
C28 H17 0.9500
C29 H19 0.9800
C29 H18 0.9800
C29 H20 0.9800
C30 C34 1.415(3)
C30 C31 1.419(3)
C30 H27 0.9500
C31 C32 1.407(4)
C31 H23 0.9500
C32 C33 1.416(3)
C32 H26 0.9500
C33 C34 1.417(3)
C33 H25 0.9500
C34 H24 0.9500

loop_
_geom_hbond_atom_site_label_D
_geom_hbond_atom_site_label_H
_geom_hbond_atom_site_label_A
_geom_hbond_distance_DH
_geom_hbond_distance_HA
_geom_hbond_distance_DA
_geom_hbond_angle_DHA
_geom_hbond_publ_flag
C12 H8 O1 0.95 2.27 2.848(2) 118.2 yes
C12 H8 O1 0.95 2.27 2.848(2) 118.2 yes
C12 H8 O1 0.95 2.27 2.848(2) 118.2 yes
C12 H8 O1 0.95 2.27 2.848(2) 118.2 yes

loop_
_geom_torsion_atom_site_label_1
_geom_torsion_atom_site_label_2
_geom_torsion_atom_site_label_3
_geom_torsion_atom_site_label_4
_geom_torsion
C2 S1 C1 C22 -19.12(18)
C2 S1 C1 C9 163.53(15)
C2 S1 C1 Fe1 74.89(13)
C1 S1 C2 C8 -100.17(17)
C1 S1 C2 C3 83.25(17)
C8 C2 C3 C4 1.4(3)
S1 C2 C3 C4 178.01(17)
C2 C3 C4 C5 -0.8(3)
C3 C4 C5 C7 -0.5(3)
C3 C4 C5 C6 -179.1(2)
C4 C5 C7 C8 1.2(3)
C6 C5 C7 C8 179.8(2)
C5 C7 C8 C2 -0.7(3)
C3 C2 C8 C7 -0.6(3)
S1 C2 C8 C7 -177.27(15)
C22 C1 C9 C20 -0.50(19)
S1 C1 C9 C20 177.30(12)
Fe1 C1 C9 C20 -58.68(11)
C22 C1 C9 C10 -173.95(15)
S1 C1 C9 C10 3.8(2)
Fe1 C1 C9 C10 127.86(16)
C22 C1 C9 Fe1 58.18(12)
S1 C1 C9 Fe1 -124.02(13)
C11 N2 C10 O1 5.3(3)
C11 N2 C10 C9 -174.34(16)
C1 C9 C10 O1 20.3(3)
C20 C9 C10 O1 -151.42(19)
Fe1 C9 C10 O1 112.5(2)
C1 C9 C10 N2 -160.03(16)
C20 C9 C10 N2 28.2(3)
Fe1 C9 C10 N2 -67.9(2)
C10 N2 C11 C12 17.6(3)
C10 N2 C11 C16 -165.11(17)
N2 C11 C12 C13 176.05(18)
C16 C11 C12 C13 -1.1(3)
C11 C12 C13 C14 1.3(3)
C12 C13 C14 C15 -0.2(3)
C13 C14 C15 C19 179.2(2)
C13 C14 C15 C16 -1.0(3)
C17 N1 C16 C15 0.0(3)
C17 N1 C16 C11 -179.80(17)
C19 C15 C16 N1 1.2(3)
C14 C15 C16 N1 -178.67(18)
C19 C15 C16 C11 -179.04(17)
C14 C15 C16 C11 1.1(3)
C12 C11 C16 N1 179.73(17)
N2 C11 C16 N1 2.3(2)
C12 C11 C16 C15 -0.1(3)
N2 C11 C16 C15 -177.50(16)
C16 N1 C17 C18 -1.2(3)
N1 C17 C18 C19 1.2(3)
C17 C18 C19 C15 0.0(3)
C14 C15 C19 C18 178.7(2)
C16 C15 C19 C18 -1.1(3)
C1 C9 C20 C21 -0.36(19)
C10 C9 C20 C21 172.34(17)
Fe1 C9 C20 C21 -60.69(12)
C1 C9 C20 S2 176.49(13)
C10 C9 C20 S2 -10.8(3)
Fe1 C9 C20 S2 116.16(15)
C1 C9 C20 Fe1 60.33(12)
C10 C9 C20 Fe1 -126.97(18)
C23 S2 C20 C21 -92.54(16)
C23 S2 C20 C9 91.09(17)
C23 S2 C20 Fe1 179.95(10)
C9 C20 C21 C22 1.1(2)
S2 C20 C21 C22 -175.92(13)
Fe1 C20 C21 C22 -58.96(13)
C9 C20 C21 Fe1 60.05(12)
S2 C20 C21 Fe1 -116.97(14)
C20 C21 C22 C1 -1.4(2)
Fe1 C21 C22 C1 -58.97(12)
C20 C21 C22 Fe1 57.55(12)
C9 C1 C22 C21 1.2(2)
S1 C1 C22 C21 -176.50(13)
Fe1 C1 C22 C21 58.51(12)
C9 C1 C22 Fe1 -57.33(12)
S1 C1 C22 Fe1 124.98(15)
C20 S2 C23 C28 -17.00(17)
C20 S2 C23 C24 163.77(14)
C28 C23 C24 C25 0.2(3)
S2 C23 C24 C25 179.51(14)
C23 C24 C25 C26 0.6(3)
C24 C25 C26 C27 -1.1(3)
C24 C25 C26 C29 177.81(19)
C25 C26 C27 C28 0.8(3)
C29 C26 C27 C28 -178.10(19)
C24 C23 C28 C27 -0.5(3)
S2 C23 C28 C27 -179.74(14)
C26 C27 C28 C23 0.0(3)
C34 C30 C31 C32 -0.2(2)
Fe1 C30 C31 C32 -59.84(14)
C34 C30 C31 Fe1 59.67(14)
C30 C31 C32 C33 0.5(2)
Fe1 C31 C32 C33 -59.60(14)
C30 C31 C32 Fe1 60.06(14)
C31 C32 C33 C34 -0.6(2)
Fe1 C32 C33 C34 -59.99(14)
C31 C32 C33 Fe1 59.42(14)
C31 C30 C34 C33 -0.2(2)
Fe1 C30 C34 C33 58.93(14)
C31 C30 C34 Fe1 -59.11(14)
C32 C33 C34 C30 0.5(2)
Fe1 C33 C34 C30 -59.03(14)
C32 C33 C34 Fe1 59.49(14)
